data_7715730
loop_
_publ_author_name
'Wang, Xiaobai'
'R&#xfc;ttger, Franziska'
'Kretsch, Johannes'
'Kreyenschmidt, Anne'
'Herbst-Irmer, Regine'
'Stalke, Dietmar'

_publ_section_title
;
 Boron bis-(4-methylbenzoxazol-2-yl)-methanide complexes.
;
_journal_issue 19
_journal_name_full 'Dalton transactions (Cambridge, England : 2003)'
_journal_page_first 8264
_journal_page_last 8268
_journal_paper_doi 10.1039/d4dt00522h
_journal_volume 53
_journal_year 2024
_chemical_formula_moiety 'C17 H13 B Br2 N2 O2'
_chemical_formula_sum 'C17 H13 B Br2 N2 O2'
_chemical_formula_weight 447.92
_space_group_crystal_system monoclinic
_space_group_IT_number 4
_space_group_name_Hall 'P 2yb'
_space_group_name_H-M_alt 'P 1 21 1'
_atom_sites_solution_hydrogens mixed
_audit_creation_method SHELXL-2019/1
_audit_update_record
;
2024-02-15 deposited with the CCDC.	2024-04-11 downloaded from the CCDC.
;
_cell_angle_alpha 90
_cell_angle_beta 93.81(2)
_cell_angle_gamma 90
_cell_formula_units_Z 2
_cell_length_a 6.877(2)
_cell_length_b 14.447(3)
_cell_length_c 7.970(2)
_cell_measurement_reflns_used 8421
_cell_measurement_temperature 100(2)
_cell_measurement_theta_max 29.47
_cell_measurement_theta_min 2.5615
_cell_volume 790.1(3)
_computing_cell_refinement 'Bruker SAINT V8.40A'
_computing_data_collection 'Bruker APEX2 v2012.2'
_computing_data_reduction 'Bruker SAINT V8.40A'
_computing_molecular_graphics 'XP Version 5.1'
_computing_publication_material 'XP Version 5.1'
_computing_structure_refinement 'SHELXL-2019/1 (Sheldrick, 2019)'
_computing_structure_solution 'SHELXT(Sheldrick,Acta Cryst.(2015)A71,3-8)'
_diffrn_ambient_temperature 100(2)
_diffrn_measured_fraction_theta_full 1.000
_diffrn_measured_fraction_theta_max 0.924
_diffrn_measurement_device_type 'Bruker Smart APEX II Quazar'
_diffrn_measurement_method 'omega scans'
_diffrn_radiation_type MoK\a
_diffrn_radiation_wavelength 0.71073
_diffrn_reflns_av_R_equivalents 0.0590
_diffrn_reflns_av_unetI/netI 0.0442
_diffrn_reflns_Laue_measured_fraction_full 1.000
_diffrn_reflns_Laue_measured_fraction_max 0.924
_diffrn_reflns_limit_h_max 9
_diffrn_reflns_limit_h_min -9
_diffrn_reflns_limit_k_max 20
_diffrn_reflns_limit_k_min -20
_diffrn_reflns_limit_l_max 11
_diffrn_reflns_limit_l_min -11
_diffrn_reflns_number 21013
_diffrn_reflns_point_group_measured_fraction_full 1.000
_diffrn_reflns_point_group_measured_fraction_max 0.897
_diffrn_reflns_theta_full 25.242
_diffrn_reflns_theta_max 29.749
_diffrn_reflns_theta_min 2.561
_diffrn_source 'INCOATEC Microsource'
_exptl_absorpt_coefficient_mu 5.142
_exptl_absorpt_correction_T_max 0.745941
_exptl_absorpt_correction_T_min 0.599980
_exptl_absorpt_correction_type multi-scan
_exptl_absorpt_process_details 'Twinabs Ver 2012/1'
_exptl_crystal_colour colourless
_exptl_crystal_density_diffrn 1.883
_exptl_crystal_description plate
_exptl_crystal_F_000 440
_exptl_crystal_size_max 0.279
_exptl_crystal_size_mid 0.263
_exptl_crystal_size_min 0.127
_refine_diff_density_max 0.827
_refine_diff_density_min -0.748
_refine_diff_density_rms 0.111
_refine_ls_abs_structure_details
;
 Flack x determined using 1395 quotients [(I+)-(I-)]/[(I+)+(I-)]
 (Parsons, Flack and Wagner, Acta Cryst. B69 (2013) 249-259).
;
_refine_ls_abs_structure_Flack 0.002(8)
_refine_ls_extinction_method none
_refine_ls_goodness_of_fit_ref 1.057
_refine_ls_hydrogen_treatment mixed
_refine_ls_matrix_type full
_refine_ls_number_parameters 226
_refine_ls_number_reflns 4055
_refine_ls_number_restraints 1
_refine_ls_restrained_S_all 1.057
_refine_ls_R_factor_all 0.0472
_refine_ls_R_factor_gt 0.0354
_refine_ls_shift/su_max 0.003
_refine_ls_shift/su_mean 0.000
_refine_ls_structure_factor_coef Fsqd
_refine_ls_weighting_details 'w=1/[\s^2^(Fo^2^)+(0.0312P)^2^+0.1539P] where P=(Fo^2^+2Fc^2^)/3'
_refine_ls_weighting_scheme calc
_refine_ls_wR_factor_gt 0.0649
_refine_ls_wR_factor_ref 0.0686
_reflns_Friedel_coverage 0.872
_reflns_Friedel_fraction_full 1.000
_reflns_Friedel_fraction_max 0.869
_reflns_number_gt 3507
_reflns_number_total 4055
_reflns_threshold_expression 'I > 2\s(I)'
_cod_data_source_file d4dt00522h2.cif
_cod_data_source_block twin5
_cod_depositor_comments 'Adding full bibliography for 7715728--7715731.cif.'
_cod_original_sg_symbol_H-M 'P 21'
_cod_database_code 7715730
_shelx_shelxl_version_number 2019/1
_shelx_space_group_comment
;
The symmetry employed for this shelxl refinement is uniquely defined
by the following loop, which should always be used as a source of
symmetry information in preference to the above space-group names.
They are only intended as comments.
;
_shelx_estimated_absorpt_t_min 0.328
_shelx_estimated_absorpt_t_max 0.561

loop_
_space_group_symop_operation_xyz
'x, y, z'
'-x, y+1/2, -z'

loop_
_atom_site_label
_atom_site_type_symbol
_atom_site_fract_x
_atom_site_fract_y
_atom_site_fract_z
_atom_site_U_iso_or_equiv
_atom_site_adp_type
_atom_site_occupancy
_atom_site_site_symmetry_order
_atom_site_calc_flag
_atom_site_refinement_flags_posn
_atom_site_refinement_flags_adp
_atom_site_refinement_flags_occupancy
_atom_site_disorder_assembly
_atom_site_disorder_group
Br1 Br 0.51384(7) 0.04356(4) 0.85602(6) 0.01894(17) Uani 1 1 d . . . . .
C1 C 0.2435(9) 0.2793(4) 0.8231(8) 0.0149(13) Uani 1 1 d . . . . .
O1 O 0.2499(7) 0.2311(3) 0.3835(5) 0.0165(11) Uani 1 1 d . . . . .
Br2 Br 0.02239(7) 0.03841(4) 0.84172(6) 0.01700(15) Uani 1 1 d . . . . .
C2 C 0.2355(9) 0.3764(4) 0.8152(8) 0.0187(14) Uani 1 1 d . . . . .
H2 H 0.232738 0.409571 0.917942 0.022 Uiso 1 1 calc R U . . .
O2 O 0.2597(7) -0.0949(3) 0.3221(5) 0.0183(11) Uani 1 1 d . . . . .
C11 C 0.2540(10) -0.2582(5) 0.3970(8) 0.0197(15) Uani 1 1 d . . . . .
H11 H 0.251182 -0.278935 0.283728 0.024 Uiso 1 1 calc R U . . .
N1 N 0.2526(8) 0.1410(3) 0.6101(6) 0.0123(11) Uani 1 1 d . . . . .
B1 B 0.2607(10) 0.0487(6) 0.7060(7) 0.0147(11) Uani 1 1 d . . . . .
N2 N 0.2611(9) -0.0319(3) 0.5800(6) 0.0132(11) Uani 1 1 d . . . . .
C12 C 0.2541(12) -0.3183(5) 0.5302(9) 0.0213(17) Uani 1 1 d . . . . .
H12 H 0.252176 -0.383061 0.509699 0.026 Uiso 1 1 calc R U . . .
C5 C 0.2438(12) 0.2879(5) 0.5193(8) 0.0157(12) Uani 1 1 d . . . . .
C14 C 0.2583(10) -0.1917(4) 0.7382(8) 0.0139(12) Uani 1 1 d . . . . .
C4 C 0.2390(12) 0.3835(5) 0.5135(9) 0.0195(17) Uani 1 1 d . . . . .
H4 H 0.240604 0.417015 0.411038 0.023 Uiso 1 1 calc R U . . .
C17 C 0.2616(10) -0.1669(4) 0.9220(8) 0.0196(15) Uani 1 1 d . . . . .
H17A H 0.291790 -0.222175 0.990025 0.029 Uiso 1 1 calc R U . . .
H17B H 0.133814 -0.142757 0.947868 0.029 Uiso 1 1 calc R U . . .
H17C H 0.361356 -0.119592 0.947601 0.029 Uiso 1 1 calc R U . . .
C3 C 0.2315(10) 0.4269(5) 0.6674(8) 0.0208(16) Uani 1 1 d . . . . .
H3 H 0.223454 0.492470 0.671938 0.025 Uiso 1 1 calc R U . . .
C15 C 0.2594(11) -0.1313(5) 0.6022(9) 0.0166(14) Uani 1 1 d . . . . .
C8 C 0.2566(10) 0.0687(5) 0.3349(8) 0.0220(15) Uani 1 1 d . . . . .
C7 C 0.2550(10) 0.1432(4) 0.4402(8) 0.0170(13) Uani 1 1 d . . . . .
C6 C 0.2465(10) 0.2351(4) 0.6656(7) 0.0153(15) Uani 1 1 d . . . . .
C10 C 0.2581(10) -0.1670(5) 0.4382(8) 0.0161(14) Uani 1 1 d . . . . .
C16 C 0.2438(10) 0.2349(4) 0.9947(7) 0.0179(15) Uani 1 1 d . . . . .
H16A H 0.258211 0.282852 1.081563 0.027 Uiso 1 1 calc R U . . .
H16B H 0.352708 0.191197 1.008901 0.027 Uiso 1 1 calc R U . . .
H16C H 0.120804 0.201772 1.004960 0.027 Uiso 1 1 calc R U . . .
C9 C 0.2603(10) -0.0157(5) 0.4114(7) 0.0163(13) Uani 1 1 d . . . . .
H1 H 0.268(8) 0.070(4) 0.219(7) 0.013(16) Uiso 1 1 d . . . . .
C13 C 0.2570(11) -0.2860(5) 0.6956(8) 0.0205(14) Uani 1 1 d . . . . .
H13 H 0.258264 -0.330175 0.783903 0.025 Uiso 1 1 calc R U . . .

loop_
_atom_site_aniso_label
_atom_site_aniso_U_11
_atom_site_aniso_U_22
_atom_site_aniso_U_33
_atom_site_aniso_U_23
_atom_site_aniso_U_13
_atom_site_aniso_U_12
Br1 0.0176(4) 0.0176(4) 0.0209(3) 0.0044(4) -0.0037(2) -0.0002(4)
C1 0.015(4) 0.014(3) 0.016(3) 0.002(2) -0.002(3) -0.001(2)
O1 0.025(3) 0.015(2) 0.009(2) 0.0027(18) 0.004(2) -0.002(2)
Br2 0.0179(4) 0.0154(4) 0.0183(3) 0.0002(4) 0.0059(2) -0.0010(4)
C2 0.020(4) 0.016(3) 0.019(3) -0.001(2) 0.000(2) -0.002(2)
O2 0.024(3) 0.018(2) 0.014(2) -0.0009(18) 0.0031(18) 0.001(2)
C11 0.019(4) 0.018(4) 0.023(3) -0.006(3) 0.001(3) -0.001(3)
N1 0.016(3) 0.010(3) 0.011(2) -0.0008(19) 0.002(2) 0.000(2)
B1 0.018(3) 0.006(3) 0.021(2) -0.002(3) 0.002(2) 0.000(3)
N2 0.020(3) 0.008(2) 0.011(2) 0.0038(18) 0.004(2) -0.002(2)
C12 0.025(4) 0.010(3) 0.028(4) -0.006(3) -0.001(3) -0.002(3)
C5 0.016(3) 0.017(2) 0.015(3) 0.002(2) 0.004(3) -0.001(2)
C14 0.012(3) 0.013(3) 0.017(3) 0.003(2) 0.002(3) 0.002(2)
C4 0.024(5) 0.017(3) 0.017(3) 0.009(3) 0.004(3) 0.001(3)
C17 0.028(4) 0.013(3) 0.018(3) 0.005(3) 0.002(3) 0.002(3)
C3 0.015(5) 0.016(3) 0.031(4) 0.004(3) 0.001(3) -0.004(3)
C15 0.015(3) 0.013(3) 0.022(3) -0.003(3) 0.001(3) 0.003(3)
C8 0.032(4) 0.019(3) 0.015(3) -0.001(2) 0.002(3) 0.000(3)
C7 0.017(3) 0.012(3) 0.022(3) 0.008(3) 0.003(3) 0.001(3)
C6 0.017(4) 0.011(3) 0.017(3) 0.002(3) -0.001(3) 0.000(3)
C10 0.017(4) 0.015(3) 0.016(3) 0.004(3) 0.002(3) -0.001(3)
C16 0.029(5) 0.017(3) 0.008(3) 0.002(2) 0.000(3) -0.002(3)
C9 0.021(4) 0.014(3) 0.014(3) -0.005(2) 0.004(2) 0.003(3)
C13 0.024(4) 0.016(3) 0.022(3) 0.001(3) 0.004(3) -0.001(3)

loop_
_atom_type_symbol
_atom_type_description
_atom_type_scat_dispersion_real
_atom_type_scat_dispersion_imag
_atom_type_scat_source
C C 0.0033 0.0016 'International Tables Vol C Tables 4.2.6.8 and 6.1.1.4'
H H 0.0000 0.0000 'International Tables Vol C Tables 4.2.6.8 and 6.1.1.4'
N N 0.0061 0.0033 'International Tables Vol C Tables 4.2.6.8 and 6.1.1.4'
O O 0.0106 0.0060 'International Tables Vol C Tables 4.2.6.8 and 6.1.1.4'
Br Br -0.2901 2.4595 'International Tables Vol C Tables 4.2.6.8 and 6.1.1.4'
B B 0.0013 0.0007 'International Tables Vol C Tables 4.2.6.8 and 6.1.1.4'

loop_
_geom_angle_atom_site_label_1
_geom_angle_atom_site_label_2
_geom_angle_atom_site_label_3
_geom_angle
_geom_angle_site_symmetry_1
_geom_angle_site_symmetry_3
_geom_angle_publ_flag
C2 C1 C6 114.5(6) . . ?
C2 C1 C16 117.5(5) . . ?
C6 C1 C16 128.0(5) . . ?
C7 O1 C5 107.7(5) . . ?
C3 C2 C1 124.3(6) . . ?
C9 O2 C10 106.5(5) . . ?
C10 C11 C12 115.3(6) . . ?
C7 N1 C6 106.8(5) . . ?
C7 N1 B1 121.0(5) . . ?
C6 N1 B1 132.2(5) . . ?
N1 B1 N2 109.5(4) . . ?
N1 B1 Br2 109.0(4) . . ?
N2 B1 Br2 109.2(4) . . ?
N1 B1 Br1 108.9(4) . . ?
N2 B1 Br1 108.4(4) . . ?
Br2 B1 Br1 111.8(3) . . ?
C9 N2 C15 107.0(5) . . ?
C9 N2 B1 120.9(5) . . ?
C15 N2 B1 132.1(5) . . ?
C11 C12 C13 121.2(7) . . ?
O1 C5 C4 125.3(6) . . ?
O1 C5 C6 109.6(6) . . ?
C4 C5 C6 125.1(6) . . ?
C15 C14 C13 114.8(6) . . ?
C15 C14 C17 127.4(6) . . ?
C13 C14 C17 117.7(6) . . ?
C3 C4 C5 115.2(6) . . ?
C4 C3 C2 121.1(7) . . ?
C14 C15 C10 119.6(6) . . ?
C14 C15 N2 135.9(6) . . ?
C10 C15 N2 104.5(5) . . ?
C9 C8 C7 115.5(5) . . ?
O1 C7 N1 110.8(5) . . ?
O1 C7 C8 122.6(5) . . ?
N1 C7 C8 126.6(6) . . ?
C5 C6 C1 119.8(6) . . ?
C5 C6 N1 105.1(5) . . ?
C1 C6 N1 135.0(5) . . ?
C11 C10 O2 124.4(6) . . ?
C11 C10 C15 125.5(6) . . ?
O2 C10 C15 110.1(6) . . ?
O2 C9 C8 121.6(5) . . ?
O2 C9 N2 111.9(6) . . ?
C8 C9 N2 126.4(6) . . ?
C12 C13 C14 123.5(6) . . ?

loop_
_geom_bond_atom_site_label_1
_geom_bond_atom_site_label_2
_geom_bond_distance
_geom_bond_site_symmetry_2
_geom_bond_publ_flag
Br1 B1 2.046(7) . ?
C1 C2 1.406(8) . ?
C1 C6 1.410(8) . ?
C1 C16 1.510(8) . ?
O1 C7 1.348(7) . ?
O1 C5 1.362(8) . ?
Br2 B1 2.028(6) . ?
C2 C3 1.384(8) . ?
O2 C9 1.348(7) . ?
O2 C10 1.394(8) . ?
C11 C10 1.357(9) . ?
C11 C12 1.372(9) . ?
N1 C7 1.356(8) . ?
N1 C6 1.431(8) . ?
N1 B1 1.537(9) . ?
B1 N2 1.538(8) . ?
N2 C9 1.363(8) . ?
N2 C15 1.447(8) . ?
C12 C13 1.397(9) . ?
C5 C4 1.382(9) . ?
C5 C6 1.393(8) . ?
C14 C15 1.391(9) . ?
C14 C13 1.404(8) . ?
C14 C17 1.507(8) . ?
C4 C3 1.381(9) . ?
C15 C10 1.404(9) . ?
C8 C9 1.362(9) . ?
C8 C7 1.365(9) . ?
